data_4323852
loop_
_publ_author_name
'Andreas F. Stange'
'Karl Wilhelm Klinkhammer'
'Wolfgang Kaim'

_publ_contact_author
;
        Prof. Dr. W. Kaim
        Institut f\"ur Anorganische Chemie
        Universit\"at Stuttgart
        Pfaffenwaldring 55
        70550 Stuttgart
        Bundesrepublik Deutschland
;
_publ_contact_author_email ak-kaim@rus.uni-stuttgart.de
_publ_contact_author_fax '049 711 685-4241'
_publ_contact_author_phone '049 711 685-4171'
_publ_section_title
;
 A tetragonal Bisphenoidal Tetracopper(I) Arrangement Supported by a
 Potentially Tridentate Ligand Containing Thiolate, Secondary Amine, and
 2-Pyridine Functions: Hydrogen-Bonded Instead of Cu(I)-Coordinated
 Pyridine Rings in an S4-Symmetric Compound
;
_journal_name_full 'Inorganic Chemistry'
_journal_page_first 4087
_journal_page_last 4089
_journal_paper_doi 10.1021/ic951629j
_journal_volume 35
_journal_year 1996
_chemical_formula_analytical 'C32 H44 Cu4 N8 S4'
_chemical_formula_moiety 'C32 H44 Cu4 N8 S4'
_chemical_formula_structural 'C32 H44 Cu4 N8 S4'
_chemical_formula_sum 'C32 H44 Cu4 N8 S4'
_chemical_formula_weight 923.15
_chemical_name_common Cu4(MEPA)4
_chemical_name_systematic
; 
 ? 
;
_space_group_IT_number 82
_symmetry_cell_setting tetragonal
_symmetry_space_group_name_Hall 'I -4'
_symmetry_space_group_name_H-M 'I -4'
_atom_sites_solution_hydrogens geom
_atom_sites_solution_primary direct
_atom_sites_solution_secondary difmap
_audit_creation_method SHELXL
_cell_angle_alpha 90.00
_cell_angle_beta 90.00
_cell_angle_gamma 90.00
_cell_formula_units_Z 2
_cell_length_a 12.556(2)
_cell_length_b 12.556(2)
_cell_length_c 11.826(2)
_cell_measurement_reflns_used 65
_cell_measurement_temperature 293(2)
_cell_measurement_theta_max 30
_cell_measurement_theta_min 25
_cell_volume 1864.4(5)
_computing_cell_refinement 'Siemens Diffractometer Software'
_computing_data_collection 'Siemens Diffractometer Software'
_computing_data_reduction 'SHELXTL-Plus XDISK'
_computing_molecular_graphics 'SHELXTL-PLUS XP'
_computing_publication_material 'SHELXL-93 (Sheldrick, 1993)'
_computing_structure_refinement 'SHELXL-93 (Sheldrick, 1993)'
_computing_structure_solution 'SHELXS-86 (Sheldrick, 1990)'
_diffrn_ambient_temperature 173
_diffrn_radiation_monochromator graphite
_diffrn_radiation_source 'fine-focus sealed tube'
_diffrn_radiation_type MoK\a
_diffrn_radiation_wavelength 0.71069
_diffrn_reflns_av_R_equivalents 0.0883
_diffrn_reflns_av_sigmaI/netI 0.0745
_diffrn_reflns_limit_h_max 11
_diffrn_reflns_limit_h_min -15
_diffrn_reflns_limit_k_max 15
_diffrn_reflns_limit_k_min -16
_diffrn_reflns_limit_l_max 15
_diffrn_reflns_limit_l_min -13
_diffrn_reflns_number 4347
_diffrn_reflns_theta_max 28.02
_diffrn_reflns_theta_min 2.29
_exptl_absorpt_coefficient_mu 2.510
_exptl_absorpt_correction_type psi-scans
_exptl_crystal_colour yellow
_exptl_crystal_density_diffrn 1.644
_exptl_crystal_F_000 944
_exptl_crystal_size_max 0.3
_exptl_crystal_size_mid 0.3
_exptl_crystal_size_min 0.2
_refine_diff_density_max 0.422
_refine_diff_density_min -0.329
_refine_diff_density_rms 0.078
_refine_ls_abs_structure_details 'Flack H D (1983), Acta Cryst. A39, 876-881'
_refine_ls_abs_structure_Flack 0.00(9)
_refine_ls_extinction_method none
_refine_ls_goodness_of_fit_all 1.034
_refine_ls_goodness_of_fit_obs 1.030
_refine_ls_hydrogen_treatment refall
_refine_ls_matrix_type full
_refine_ls_number_parameters 146
_refine_ls_number_reflns 2169
_refine_ls_number_restraints 0
_refine_ls_restrained_S_all 1.034
_refine_ls_restrained_S_obs 1.030
_refine_ls_R_factor_all 0.0390
_refine_ls_R_factor_obs 0.0367
_refine_ls_shift/esd_max -0.018
_refine_ls_shift/esd_mean 0.001
_refine_ls_structure_factor_coef Fsqd
_refine_ls_weighting_details 'w=1/[\s^2^(Fo^2^)+(0.0527P)^2^+0.0000P] where P=(Fo^2^+2Fc^2^)/3'
_refine_ls_weighting_scheme calc
_refine_ls_wR_factor_all 0.0953
_refine_ls_wR_factor_obs 0.0931
_reflns_number_observed 2090
_reflns_number_total 2169
_reflns_observed_criterion >2sigma(I)
_cod_data_source_file ic951629j.cif
_cod_data_source_block i4
_cod_depositor_comments
;
The following automatic conversions were performed:

'_refine_ls_weighting_scheme' value 'calc
w=1/[\s^2^(Fo^2^)+(0.0527P)^2^+0.0000P] where P=(Fo^2^+2Fc^2^)/3' was
changed to 'calc'. New tag '_refine_ls_weighting_details' was
created. The value of the new tag was set to
'w=1/[\s^2^(Fo^2^)+(0.0527P)^2^+0.0000P] where P=(Fo^2^+2Fc^2^)/3'.

Automatic conversion script
Id: cif_fix_values 3143 2015-03-26 13:38:13Z robertas 
;
_cod_database_code 4323852

loop_
_symmetry_equiv_pos_as_xyz
'x, y, z'
'-x, -y, z'
'y, -x, -z'
'-y, x, -z'
'x+1/2, y+1/2, z+1/2'
'-x+1/2, -y+1/2, z+1/2'
'y+1/2, -x+1/2, -z+1/2'
'-y+1/2, x+1/2, -z+1/2'

loop_
_atom_site_aniso_label
_atom_site_aniso_U_11
_atom_site_aniso_U_22
_atom_site_aniso_U_33
_atom_site_aniso_U_23
_atom_site_aniso_U_13
_atom_site_aniso_U_12
Cu1 0.0284(3) 0.0334(3) 0.0288(3) 0.0063(3) -0.0047(3) -0.0028(3)
S1 0.0335(6) 0.0352(7) 0.0325(7) 0.0070(5) 0.0082(5) 0.0075(6)
N1 0.035(3) 0.041(3) 0.039(2) 0.001(2) 0.007(2) -0.002(2)
N2 0.025(2) 0.040(3) 0.028(2) 0.008(2) 0.003(2) -0.006(2)
C1 0.039(3) 0.045(3) 0.045(3) -0.001(3) 0.015(3) 0.003(3)
C2 0.035(3) 0.056(4) 0.042(3) 0.007(3) 0.012(3) -0.011(3)
C3 0.047(4) 0.049(4) 0.053(4) 0.019(3) 0.004(3) -0.005(3)
C4 0.039(3) 0.049(3) 0.038(3) 0.018(3) 0.005(2) 0.008(3)
C5 0.029(3) 0.040(3) 0.023(2) 0.005(2) -0.004(2) -0.003(2)
C6 0.022(2) 0.055(4) 0.034(3) 0.016(3) -0.002(2) 0.002(2)
C7 0.027(3) 0.058(4) 0.035(3) -0.001(3) -0.002(2) -0.015(3)
C8 0.025(2) 0.061(4) 0.040(3) 0.017(3) 0.003(2) -0.003(3)

loop_
_atom_site_label
_atom_site_type_symbol
_atom_site_fract_x
_atom_site_fract_y
_atom_site_fract_z
_atom_site_U_iso_or_equiv
_atom_site_thermal_displace_type
_atom_site_occupancy
_atom_site_calc_flag
_atom_site_refinement_flags
_atom_site_disorder_group
Cu1 Cu 0.93476(5) 0.11271(5) 0.44142(6) 0.0302(2) Uani 1 d . .
S1 S 0.78185(10) 0.07182(12) 0.53359(12) 0.0337(3) Uani 1 d . .
N1 N 1.0290(4) 0.1353(5) 0.1479(5) 0.0380(11) Uani 1 d . .
N2 N 0.8690(4) 0.0657(4) 0.2854(4) 0.0311(10) Uani 1 d . .
H9 H 0.9166(59) 0.0338(56) 0.2594(61) 0.026(16) Uiso 1 d . .
C1 C 1.1181(6) 0.1728(6) 0.0984(6) 0.0429(13) Uani 1 d . .
H1 H 1.1706(69) 0.1210(74) 0.0744(80) 0.052 Uiso 1 d . .
C2 C 1.1348(5) 0.2774(6) 0.0714(6) 0.0441(15) Uani 1 d . .
H2 H 1.1914(76) 0.2996(74) 0.0409(83) 0.053 Uiso 1 d . .
C3 C 1.0546(7) 0.3498(6) 0.0971(6) 0.049(2) Uani 1 d . .
H3 H 1.0631(72) 0.4239(79) 0.0799(71) 0.059 Uiso 1 d . .
C4 C 0.9622(5) 0.3139(6) 0.1455(6) 0.0421(15) Uani 1 d . .
H4 H 0.9002(70) 0.3762(70) 0.1505(80) 0.050 Uiso 1 d . .
C5 C 0.9522(5) 0.2050(5) 0.1693(5) 0.0304(11) Uani 1 d . .
C6 C 0.8497(5) 0.1606(6) 0.2161(5) 0.0369(14) Uani 1 d . .
H6A H 0.8289(70) 0.2242(75) 0.2655(78) 0.044 Uiso 1 d . .
H6B H 0.8038(70) 0.1436(68) 0.1516(79) 0.044 Uiso 1 d . .
C7 C 0.7726(5) 0.0037(7) 0.3078(6) 0.0399(14) Uani 1 d . .
H7A H 0.7855(66) -0.0692(75) 0.3365(78) 0.048 Uiso 1 d . .
H7B H 0.7307(69) 0.0041(76) 0.2320(85) 0.048 Uiso 1 d . .
C8 C 0.7057(5) 0.0518(6) 0.4029(6) 0.0419(14) Uani 1 d . .
H8A H 0.6493(74) 0.0127(72) 0.4072(77) 0.050 Uiso 1 d . .
H8B H 0.6672(68) 0.1186(66) 0.3776(74) 0.050 Uiso 1 d . .

loop_
_atom_type_symbol
_atom_type_description
_atom_type_scat_dispersion_real
_atom_type_scat_dispersion_imag
_atom_type_scat_source
C C 0.0033 0.0016 'International Tables Vol C Tables 4.2.6.8 and 6.1.1.4'
H H 0.0000 0.0000 'International Tables Vol C Tables 4.2.6.8 and 6.1.1.4'
N N 0.0061 0.0033 'International Tables Vol C Tables 4.2.6.8 and 6.1.1.4'
S S 0.1246 0.1234 'International Tables Vol C Tables 4.2.6.8 and 6.1.1.4'
Cu Cu 0.3201 1.2651 'International Tables Vol C Tables 4.2.6.8 and 6.1.1.4'

loop_
_geom_angle_atom_site_label_1
_geom_angle_atom_site_label_2
_geom_angle_atom_site_label_3
_geom_angle
_geom_angle_site_symmetry_1
_geom_angle_site_symmetry_3
_geom_angle_publ_flag
N2 Cu1 S1 126.54(13) . 3_666 ?
N2 Cu1 S1 91.48(13) . . ?
S1 Cu1 S1 137.49(3) 3_666 . ?
N2 Cu1 Cu1 135.5(2) . 3_666 ?
S1 Cu1 Cu1 54.08(4) 3_666 3_666 ?
S1 Cu1 Cu1 113.88(5) . 3_666 ?
N2 Cu1 Cu1 97.54(14) . 4_646 ?
S1 Cu1 Cu1 127.24(4) 3_666 4_646 ?
S1 Cu1 Cu1 51.53(4) . 4_646 ?
Cu1 Cu1 Cu1 74.68(3) 3_666 4_646 ?
Cu1 Cu1 Cu1 52.66(1) 3_666 2_755 ?
C8 S1 Cu1 108.7(2) . 4_646 ?
C8 S1 Cu1 93.9(2) . . ?
Cu1 S1 Cu1 74.39(5) 4_646 . ?
C5 N1 C1 117.1(6) . . ?
C7 N2 C6 113.4(5) . . ?
C7 N2 Cu1 108.3(4) . . ?
C6 N2 Cu1 109.1(4) . . ?
C7 N2 H9 115.5(53) . . ?
C6 N2 H9 108.8(51) . . ?
Cu1 N2 H9 100.9(54) . . ?
N1 C1 C2 124.4(7) . . ?
N1 C1 H1 117.2(51) . . ?
C2 C1 H1 118.2(51) . . ?
C1 C2 C3 117.8(6) . . ?
C1 C2 H2 123.1(62) . . ?
C3 C2 H2 119.1(62) . . ?
C4 C3 C2 119.2(6) . . ?
C4 C3 H3 120.1(55) . . ?
C2 C3 H3 120.6(54) . . ?
C3 C4 C5 118.8(6) . . ?
C3 C4 H4 112.7(46) . . ?
C5 C4 H4 128.0(47) . . ?
N1 C5 C4 122.7(6) . . ?
N1 C5 C6 116.5(6) . . ?
C4 C5 C6 120.8(5) . . ?
N2 C6 C5 111.4(5) . . ?
N2 C6 H6A 110.9(48) . . ?
C5 C6 H6A 98.0(48) . . ?
N2 C6 H6B 110.8(52) . . ?
C5 C6 H6B 107.3(53) . . ?
H6A C6 H6B 117.6(72) . . ?
N2 C7 C8 112.2(6) . . ?
N2 C7 H7A 114.8(49) . . ?
C8 C7 H7A 101.7(52) . . ?
N2 C7 H7B 105.0(50) . . ?
C8 C7 H7B 110.8(50) . . ?
H7A C7 H7B 112.5(68) . . ?
C7 C8 S1 112.8(4) . . ?
C7 C8 H8A 105.6(64) . . ?
S1 C8 H8A 117.1(61) . . ?
C7 C8 H8B 111.8(49) . . ?
S1 C8 H8B 112.6(51) . . ?
H8A C8 H8B 95.5(74) . . ?
N2 H9 N1 145(7) . 2_755 ?
N2 H9 N1 114(6) . . ?

loop_
_geom_bond_atom_site_label_1
_geom_bond_atom_site_label_2
_geom_bond_distance
_geom_bond_site_symmetry_2
_geom_bond_publ_flag
Cu1 N2 2.106(5) . ?
Cu1 S1 2.1913(15) 3_666 ?
Cu1 S1 2.267(2) . ?
Cu1 Cu1 2.6957(11) 3_666 ?
Cu1 Cu1 3.270(1) 2_755 ?
S1 C8 1.834(7) . ?
N1 C5 1.328(8) . ?
N1 C1 1.347(9) . ?
N1 N2 2.728(7) . ?
N1 N2 3.263(8) 2_755 ?
N1 H9 2.32(7) . ?
N1 H9 2.56(7) 2_755 ?
N2 C7 1.463(7) . ?
N2 C6 1.466(8) . ?
N2 H9 0.78(7) . ?
C1 C2 1.367(10) . ?
C1 H1 0.97(10) . ?
C2 C3 1.390(11) . ?
C2 H2 0.84(10) . ?
C3 C4 1.371(10) . ?
C3 H3 0.96(10) . ?
C4 C5 1.401(9) . ?
C4 H4 1.11(9) . ?
C5 C6 1.508(8) . ?
C6 H6A 1.02(10) . ?
C6 H6B 0.98(9) . ?
C7 C8 1.528(10) . ?
C7 H7A 0.99(10) . ?
C7 H7B 1.04(10) . ?
C8 H8A 0.86(9) . ?
C8 H8B 1.01(8) . ?
